data_7117535
loop_
_publ_author_name
'Anup Rana'
'Pradeepta K. Panda'

_publ_section_title
;
 Beta-Tetrachlorotetramethoxyporphycenes: positional effect of
 substituents on structure and photophysical properties
;
_journal_name_full Chem.Commun.
_journal_page_first 12239
_journal_paper_doi 10.1039/C5cc03867G
_journal_volume 51
_journal_year 2015
_chemical_formula_moiety 'C24 H18 Cl4 N4 O4'
_chemical_formula_sum 'C24 H18 Cl4 N4 O4'
_chemical_formula_weight 568.22
_chemical_name_common porphycene
_chemical_name_systematic
; 
 3,6,13,16-tetrachloro-2,7,12,17-tetramethoxy-porphycene 
;
_space_group_IT_number 14
_symmetry_cell_setting monoclinic
_symmetry_space_group_name_Hall '-P 2ybc'
_symmetry_space_group_name_H-M 'P 1 21/c 1'
_atom_sites_solution_hydrogens geom
_atom_sites_solution_primary direct
_atom_sites_solution_secondary difmap
_audit_creation_method SHELXL-97
_audit_update_record
;
2015-04-28 deposited with the CCDC.
2015-06-11 downloaded from the CCDC.
;
_cell_angle_alpha 90.00
_cell_angle_beta 98.803(5)
_cell_angle_gamma 90.00
_cell_formula_units_Z 2
_cell_length_a 4.1263(3)
_cell_length_b 23.8718(19)
_cell_length_c 11.9867(6)
_cell_measurement_reflns_used 895
_cell_measurement_temperature 293(2)
_cell_measurement_theta_max 70.7790
_cell_measurement_theta_min 4.1790
_cell_volume 1166.81(14)
_computing_cell_refinement
;
CrysAlisPro, Agilent Technologies,
Version 1.171.37.34i (release 04-08-2014 CrysAlis171 .NET)
(compiled Aug  4 2014,14:34:23)
;
_computing_data_collection
;
CrysAlisPro, Agilent Technologies,
Version 1.171.37.34i (release 04-08-2014 CrysAlis171 .NET)
(compiled Aug  4 2014,14:34:23)
;
_computing_data_reduction
;
CrysAlisPro, Agilent Technologies,
Version 1.171.37.34i (release 04-08-2014 CrysAlis171 .NET)
(compiled Aug  4 2014,14:34:23)
;
_computing_molecular_graphics
;
 OLEX2: a complete structure solution, refinement and analysis program.
 Dolomanov et al., J. Appl. Cryst. (2009). 42, 339-341
;
_computing_publication_material
;
 OLEX2: a complete structure solution, refinement and analysis program.
 Dolomanov et al., J. Appl. Cryst. (2009). 42, 339-341
;
_computing_structure_refinement 'SHELXL-97 (Sheldrick, 1997)'
_computing_structure_solution 'SHELXS-97 (Sheldrick, 1990)'
_diffrn_ambient_temperature 293(2)
_diffrn_measured_fraction_theta_full 0.961
_diffrn_measured_fraction_theta_max 0.961
_diffrn_measurement_device_type 'Xcalibur, Eos, Gemini'
_diffrn_measurement_method '\w scans'
_diffrn_radiation_monochromator graphite
_diffrn_radiation_source 'fine-focus sealed tube'
_diffrn_radiation_type CuK\a
_diffrn_radiation_wavelength 1.54184
_diffrn_reflns_av_R_equivalents 0.0365
_diffrn_reflns_av_sigmaI/netI 0.0649
_diffrn_reflns_limit_h_max 4
_diffrn_reflns_limit_h_min -4
_diffrn_reflns_limit_k_max 22
_diffrn_reflns_limit_k_min -28
_diffrn_reflns_limit_l_max 14
_diffrn_reflns_limit_l_min -14
_diffrn_reflns_number 4043
_diffrn_reflns_theta_full 71.88
_diffrn_reflns_theta_max 71.88
_diffrn_reflns_theta_min 3.70
_exptl_absorpt_coefficient_mu 4.977
_exptl_absorpt_correction_T_max 0.6075
_exptl_absorpt_correction_T_min 0.5143
_exptl_absorpt_correction_type multi-scan
_exptl_absorpt_process_details
;
CrysAlisPro, Agilent Technologies,
Version 1.171.37.34i (release 04-08-2014 CrysAlis171 .NET)
(compiled Aug  4 2014,14:34:23)
Empirical absorption correction using spherical harmonics,
 implemented in SCALE3 ABSPACK scaling algorithm.
;
_exptl_crystal_colour purple
_exptl_crystal_density_diffrn 1.617
_exptl_crystal_density_method 'not measured'
_exptl_crystal_description needle
_exptl_crystal_F_000 580
_exptl_crystal_size_max 0.17
_exptl_crystal_size_mid 0.12
_exptl_crystal_size_min 0.10
_refine_diff_density_max 0.318
_refine_diff_density_min -0.464
_refine_diff_density_rms 0.081
_refine_ls_extinction_method none
_refine_ls_goodness_of_fit_ref 1.104
_refine_ls_hydrogen_treatment mixed
_refine_ls_matrix_type full
_refine_ls_number_parameters 169
_refine_ls_number_reflns 2190
_refine_ls_number_restraints 0
_refine_ls_restrained_S_all 1.104
_refine_ls_R_factor_all 0.1165
_refine_ls_R_factor_gt 0.0781
_refine_ls_shift/su_max 0.000
_refine_ls_shift/su_mean 0.000
_refine_ls_structure_factor_coef Fsqd
_refine_ls_weighting_details 'calc w=1/[\s^2^(Fo^2^)+(0.1181P)^2^+0.7080P] where P=(Fo^2^+2Fc^2^)/3'
_refine_ls_weighting_scheme calc
_refine_ls_wR_factor_gt 0.2125
_refine_ls_wR_factor_ref 0.2632
_reflns_number_gt 1355
_reflns_number_total 2190
_reflns_threshold_expression >2sigma(I)
_cod_data_source_file c5cc03867g2.cif
_cod_data_source_block TCTMPoR
_cod_original_cell_volume 1166.82(13)
_cod_original_sg_symbol_H-M 'P 21/c'
_cod_database_code 7117535

loop_
_symmetry_equiv_pos_as_xyz
'x, y, z'
'-x, y+1/2, -z+1/2'
'-x, -y, -z'
'x, -y-1/2, z-1/2'

loop_
_atom_site_label
_atom_site_type_symbol
_atom_site_fract_x
_atom_site_fract_y
_atom_site_fract_z
_atom_site_U_iso_or_equiv
_atom_site_adp_type
_atom_site_occupancy
_atom_site_symmetry_multiplicity
_atom_site_calc_flag
_atom_site_refinement_flags
_atom_site_disorder_assembly
_atom_site_disorder_group
Cl1 Cl 0.2238(4) 0.66821(8) 0.78099(13) 0.0800(6) Uani 1 1 d . . .
Cl2 Cl 1.6542(5) 0.29911(8) 0.96482(14) 0.0857(6) Uani 1 1 d . . .
O2 O 1.3807(12) 0.33859(19) 0.7220(3) 0.0713(12) Uani 1 1 d . . .
N1 N 0.7775(13) 0.5355(2) 0.8624(3) 0.0598(12) Uani 1 1 d . . .
O1 O 0.3871(11) 0.5855(2) 0.5955(3) 0.0741(13) Uani 1 1 d . . .
N2 N 1.1596(12) 0.4412(2) 0.9126(4) 0.0597(12) Uani 1 1 d . . .
C6 C 1.0035(15) 0.4433(3) 0.7038(4) 0.0620(15) Uani 1 1 d . . .
H6 H 1.0356 0.4225 0.6409 0.074 Uiso 1 1 calc R . .
C3 C 0.5085(15) 0.5779(3) 0.7074(5) 0.0614(15) Uani 1 1 d . . .
C1 C 0.6287(14) 0.5831(3) 0.8967(4) 0.0572(14) Uani 1 1 d . . .
C4 C 0.7091(15) 0.5315(3) 0.7471(4) 0.0617(15) Uani 1 1 d . . .
C8 C 1.3326(15) 0.3693(3) 0.8129(5) 0.0627(14) Uani 1 1 d . . .
C2 C 0.4572(14) 0.6092(3) 0.7961(5) 0.0612(14) Uani 1 1 d . . .
C9 C 1.4414(15) 0.3589(3) 0.9231(5) 0.0617(14) Uani 1 1 d . . .
C5 C 0.8163(15) 0.4907(3) 0.6789(4) 0.0662(16) Uani 1 1 d . . .
H5 H 0.7494 0.4965 0.6021 0.079 Uiso 1 1 calc R . .
C7 C 1.1541(15) 0.4209(3) 0.8065(5) 0.0606(14) Uani 1 1 d . . .
C10 C 1.3348(15) 0.4046(3) 0.9871(4) 0.0596(14) Uani 1 1 d . . .
C12 C 1.1775(18) 0.2902(3) 0.6996(6) 0.0790(19) Uani 1 1 d . . .
H12A H 1.2140 0.2653 0.7633 0.119 Uiso 1 1 calc R . .
H12B H 1.2307 0.2713 0.6341 0.119 Uiso 1 1 calc R . .
H12C H 0.9514 0.3013 0.6863 0.119 Uiso 1 1 calc R . .
C11 C 0.5361(19) 0.6296(4) 0.5426(5) 0.092(2) Uani 1 1 d . . .
H11A H 0.4925 0.6646 0.5768 0.138 Uiso 1 1 calc R . .
H11B H 0.4482 0.6305 0.4637 0.138 Uiso 1 1 calc R . .
H11C H 0.7687 0.6236 0.5514 0.138 Uiso 1 1 calc R . .
H1N H 0.99(3) 0.495(5) 0.920(7) 0.17(4) Uiso 1 1 d . . .

loop_
_atom_site_aniso_label
_atom_site_aniso_U_11
_atom_site_aniso_U_22
_atom_site_aniso_U_33
_atom_site_aniso_U_23
_atom_site_aniso_U_13
_atom_site_aniso_U_12
Cl1 0.0848(11) 0.0836(12) 0.0669(9) 0.0012(8) -0.0039(7) 0.0148(9)
Cl2 0.1084(14) 0.0814(12) 0.0664(9) -0.0005(8) 0.0111(9) 0.0226(10)
O2 0.088(3) 0.073(3) 0.056(2) -0.012(2) 0.021(2) -0.006(2)
N1 0.074(3) 0.064(3) 0.041(2) 0.001(2) 0.0060(19) -0.003(2)
O1 0.083(3) 0.086(3) 0.047(2) 0.008(2) -0.0067(19) -0.005(2)
N2 0.067(3) 0.064(3) 0.048(2) -0.001(2) 0.0075(19) -0.006(2)
C6 0.069(4) 0.073(4) 0.043(3) -0.006(2) 0.008(2) -0.005(3)
C3 0.064(3) 0.069(4) 0.048(3) 0.005(3) -0.001(2) -0.011(3)
C1 0.061(3) 0.063(3) 0.047(3) 0.002(2) 0.008(2) -0.008(3)
C4 0.067(3) 0.075(4) 0.041(3) 0.002(2) 0.003(2) -0.014(3)
C8 0.071(4) 0.066(4) 0.054(3) 0.000(3) 0.017(2) -0.001(3)
C2 0.059(3) 0.066(4) 0.056(3) 0.009(3) 0.000(2) -0.007(3)
C9 0.066(3) 0.064(4) 0.055(3) 0.002(3) 0.011(2) -0.007(3)
C5 0.074(4) 0.083(4) 0.039(3) 0.000(3) 0.001(2) 0.002(3)
C7 0.068(4) 0.063(4) 0.051(3) -0.004(2) 0.011(2) -0.013(3)
C10 0.065(3) 0.067(4) 0.046(3) 0.004(2) 0.008(2) -0.006(3)
C12 0.085(4) 0.078(5) 0.074(4) -0.022(3) 0.012(3) 0.000(4)
C11 0.099(5) 0.123(7) 0.049(3) 0.017(4) -0.002(3) -0.015(5)

loop_
_atom_type_symbol
_atom_type_description
_atom_type_scat_dispersion_real
_atom_type_scat_dispersion_imag
_atom_type_scat_source
C C 0.0181 0.0091 'International Tables Vol C Tables 4.2.6.8 and 6.1.1.4'
H H 0.0000 0.0000 'International Tables Vol C Tables 4.2.6.8 and 6.1.1.4'
N N 0.0311 0.0180 'International Tables Vol C Tables 4.2.6.8 and 6.1.1.4'
O O 0.0492 0.0322 'International Tables Vol C Tables 4.2.6.8 and 6.1.1.4'
Cl Cl 0.3639 0.7018 'International Tables Vol C Tables 4.2.6.8 and 6.1.1.4'

loop_
_geom_angle_atom_site_label_1
_geom_angle_atom_site_label_2
_geom_angle_atom_site_label_3
_geom_angle
_geom_angle_site_symmetry_1
_geom_angle_site_symmetry_3
C8 O2 C12 115.8(5) . .
C4 N1 C1 108.9(5) . .
C3 O1 C11 114.6(5) . .
C7 N2 C10 108.3(5) . .
C5 C6 C7 131.7(6) . .
C2 C3 O1 128.7(6) . .
C2 C3 C4 108.8(5) . .
O1 C3 C4 122.5(6) . .
N1 C1 C10 118.7(5) . 3_767
N1 C1 C2 106.8(5) . .
C10 C1 C2 134.5(6) 3_767 .
N1 C4 C5 127.5(6) . .
N1 C4 C3 107.6(5) . .
C5 C4 C3 124.9(5) . .
C9 C8 O2 128.3(6) . .
C9 C8 C7 107.6(6) . .
O2 C8 C7 124.1(5) . .
C3 C2 C1 107.8(6) . .
C3 C2 Cl1 122.1(5) . .
C1 C2 Cl1 130.1(5) . .
C8 C9 C10 107.3(6) . .
C8 C9 Cl2 121.3(5) . .
C10 C9 Cl2 131.4(4) . .
C6 C5 C4 131.9(5) . .
N2 C7 C6 129.0(6) . .
N2 C7 C8 108.8(5) . .
C6 C7 C8 122.2(5) . .
N2 C10 C1 118.5(5) . 3_767
N2 C10 C9 108.0(5) . .
C1 C10 C9 133.5(6) 3_767 .

loop_
_geom_bond_atom_site_label_1
_geom_bond_atom_site_label_2
_geom_bond_distance
_geom_bond_site_symmetry_2
Cl1 C2 1.701(7) .
Cl2 C9 1.709(7) .
O2 C8 1.353(7) .
O2 C12 1.429(8) .
N1 C4 1.371(6) .
N1 C1 1.384(8) .
O1 C3 1.369(6) .
O1 C11 1.418(8) .
N2 C7 1.358(7) .
N2 C10 1.372(7) .
C6 C5 1.377(9) .
C6 C7 1.398(8) .
C3 C2 1.342(9) .
C3 C4 1.422(9) .
C1 C10 1.409(7) 3_767
C1 C2 1.442(7) .
C4 C5 1.386(9) .
C8 C9 1.351(8) .
C8 C7 1.431(9) .
C9 C10 1.442(8) .
C10 C1 1.409(7) 3_767
